data_1502421
loop_
_publ_author_name
'Li, Yang'
'Cao, Rui'
'Lippard, Stephen J.'

_publ_section_title
;
 Design and synthesis of a novel triptycene-based ligand for modeling
 carboxylate-bridged diiron enzyme active sites.
;
_journal_issue 19
_journal_name_full 'Organic letters'
_journal_page_first 5052
_journal_page_last 5055
_journal_paper_doi 10.1021/ol201882v
_journal_volume 13
_journal_year 2011
_chemical_formula_sum 'C23 H16 Cl2 O4'
_chemical_formula_weight 427.26
_chemical_name_systematic
; 
 ? 
;
_space_group_IT_number 14
_symmetry_cell_setting monoclinic
_symmetry_space_group_name_Hall '-P 2ybc'
_symmetry_space_group_name_H-M 'P 1 21/c 1'
_atom_sites_solution_hydrogens geom
_atom_sites_solution_primary direct
_atom_sites_solution_secondary difmap
_audit_creation_method SHELXL-97
_cell_angle_alpha 90.00
_cell_angle_beta 105.454(2)
_cell_angle_gamma 90.00
_cell_formula_units_Z 4
_cell_length_a 11.1415(12)
_cell_length_b 18.793(2)
_cell_length_c 9.4189(10)
_cell_measurement_reflns_used 9985
_cell_measurement_temperature 100(2)
_cell_measurement_theta_max 26.13
_cell_measurement_theta_min 2.17
_cell_volume 1900.8(4)
_computing_cell_refinement 'Bruker SMART'
_computing_data_collection 'Bruker SMART'
_computing_data_reduction 'Bruker SAINT'
_computing_molecular_graphics 'Bruker SHELXTL'
_computing_publication_material 'Bruker SHELXTL'
_computing_structure_refinement 'SHELXL-97 (Sheldrick, 1997)'
_computing_structure_solution 'SHELXS-97 (Sheldrick, 1990)'
_diffrn_ambient_temperature 100(2)
_diffrn_measured_fraction_theta_full 0.996
_diffrn_measured_fraction_theta_max 0.996
_diffrn_measurement_device_type 'CCD area detector'
_diffrn_measurement_method 'phi and omega scans'
_diffrn_radiation_monochromator graphite
_diffrn_radiation_source 'fine-focus sealed tube'
_diffrn_radiation_type MoK\a
_diffrn_radiation_wavelength 0.71073
_diffrn_reflns_av_R_equivalents 0.0375
_diffrn_reflns_av_sigmaI/netI 0.0198
_diffrn_reflns_limit_h_max 13
_diffrn_reflns_limit_h_min -13
_diffrn_reflns_limit_k_max 22
_diffrn_reflns_limit_k_min -23
_diffrn_reflns_limit_l_max 11
_diffrn_reflns_limit_l_min -11
_diffrn_reflns_number 32852
_diffrn_reflns_theta_full 26.25
_diffrn_reflns_theta_max 26.25
_diffrn_reflns_theta_min 1.90
_exptl_absorpt_coefficient_mu 0.370
_exptl_absorpt_correction_T_max 26.37
_exptl_absorpt_correction_T_min 2.19
_exptl_absorpt_correction_type multi-scan
_exptl_absorpt_process_details SADABS
_exptl_crystal_colour colourless
_exptl_crystal_density_diffrn 1.493
_exptl_crystal_density_method 'not measured'
_exptl_crystal_description prism
_exptl_crystal_F_000 880
_exptl_crystal_size_max 0.20
_exptl_crystal_size_mid 0.10
_exptl_crystal_size_min 0.08
_refine_diff_density_max 0.885
_refine_diff_density_min -0.734
_refine_diff_density_rms 0.075
_refine_ls_extinction_method none
_refine_ls_goodness_of_fit_ref 1.068
_refine_ls_hydrogen_treatment constr
_refine_ls_matrix_type full
_refine_ls_number_parameters 264
_refine_ls_number_reflns 3819
_refine_ls_number_restraints 0
_refine_ls_restrained_S_all 1.068
_refine_ls_R_factor_all 0.0526
_refine_ls_R_factor_gt 0.0470
_refine_ls_shift/su_max 0.001
_refine_ls_shift/su_mean 0.000
_refine_ls_structure_factor_coef Fsqd
_refine_ls_weighting_details 'calc w=1/[\s^2^(Fo^2^)+(0.0689P)^2^+2.4300P] where P=(Fo^2^+2Fc^2^)/3'
_refine_ls_weighting_scheme calc
_refine_ls_wR_factor_gt 0.1317
_refine_ls_wR_factor_ref 0.1362
_reflns_number_gt 3367
_reflns_number_total 3819
_reflns_threshold_expression >2sigma(I)
_cod_data_source_file ol201882v_si_003.cif
_cod_data_source_block yang01s
_cod_depositor_comments
;
The following automatic conversions were performed:

'_symmetry_cell_setting' value 'Monoclinic' changed to 'monoclinic'
according to /home/saulius/struct/CIF-dictionaries/cif_core.dic
dictionary named 'cif_core.dic' version 2.4.1 from 2010-06-29.

Automatic conversion script
Id: cif_fix_values 1715 2011-07-08 13:25:40Z adriana 
;
_cod_original_cell_volume 1900.9(4)
_cod_original_sg_symbol_H-M P2(1)/c
_cod_database_code 1502421

loop_
_symmetry_equiv_pos_as_xyz
'x, y, z'
'-x, y+1/2, -z+1/2'
'-x, -y, -z'
'x, -y-1/2, z-1/2'

loop_
_atom_site_label
_atom_site_type_symbol
_atom_site_fract_x
_atom_site_fract_y
_atom_site_fract_z
_atom_site_U_iso_or_equiv
_atom_site_adp_type
_atom_site_occupancy
_atom_site_symmetry_multiplicity
_atom_site_calc_flag
_atom_site_refinement_flags
C1 C 0.22262(19) 0.59533(11) 0.8623(2) 0.0151(4) Uani 1 1 d .
H1 H 0.2572 0.5560 0.9328 0.018 Uiso 1 1 calc R
C2 C 0.31283(19) 0.65708(11) 0.8698(2) 0.0150(4) Uani 1 1 d .
C3 C 0.43207(19) 0.66204(11) 0.9632(2) 0.0157(4) Uani 1 1 d .
C4 C 0.5037(2) 0.72361(11) 0.9571(2) 0.0180(4) Uani 1 1 d .
C5 C 0.4540(2) 0.77745(11) 0.8559(2) 0.0195(4) Uani 1 1 d .
H5 H 0.5030 0.8184 0.8515 0.023 Uiso 1 1 calc R
C6 C 0.3356(2) 0.77262(11) 0.7623(2) 0.0189(4) Uani 1 1 d .
H6 H 0.3029 0.8095 0.6939 0.023 Uiso 1 1 calc R
C7 C 0.26549(19) 0.71217(11) 0.7709(2) 0.0157(4) Uani 1 1 d .
C8 C 0.13341(19) 0.69766(11) 0.6775(2) 0.0165(4) Uani 1 1 d .
H8 H 0.0989 0.7370 0.6069 0.020 Uiso 1 1 calc R
C9 C 0.13982(19) 0.62637(11) 0.6014(2) 0.0159(4) Uani 1 1 d .
C10 C 0.18648(18) 0.57181(11) 0.7013(2) 0.0154(4) Uani 1 1 d .
C11 C 0.19609(19) 0.50309(11) 0.6514(2) 0.0163(4) Uani 1 1 d .
C12 C 0.1597(2) 0.48996(11) 0.4980(2) 0.0182(4) Uani 1 1 d .
C13 C 0.1139(2) 0.54569(12) 0.4001(2) 0.0208(5) Uani 1 1 d .
H13 H 0.0892 0.5364 0.2973 0.025 Uiso 1 1 calc R
C14 C 0.1037(2) 0.61421(12) 0.4501(2) 0.0194(4) Uani 1 1 d .
H14 H 0.0730 0.6519 0.3829 0.023 Uiso 1 1 calc R
C15 C 0.10443(19) 0.62816(11) 0.8856(2) 0.0160(4) Uani 1 1 d .
C16 C 0.0426(2) 0.60628(12) 0.9880(2) 0.0190(4) Uani 1 1 d .
H16 H 0.0746 0.5683 1.0539 0.023 Uiso 1 1 calc R
C17 C -0.0671(2) 0.64073(12) 0.9931(2) 0.0227(5) Uani 1 1 d .
H17 H -0.1099 0.6263 1.0630 0.027 Uiso 1 1 calc R
C18 C -0.1141(2) 0.69629(12) 0.8960(2) 0.0219(5) Uani 1 1 d .
H18 H -0.1887 0.7196 0.9005 0.026 Uiso 1 1 calc R
C19 C -0.0524(2) 0.71784(11) 0.7922(2) 0.0187(4) Uani 1 1 d .
H19 H -0.0847 0.7556 0.7259 0.022 Uiso 1 1 calc R
C20 C 0.05642(19) 0.68346(11) 0.7869(2) 0.0161(4) Uani 1 1 d .
C21 C 0.6269(2) 0.73221(12) 1.0578(3) 0.0219(5) Uani 1 1 d .
H21 H 0.6704 0.7753 1.0533 0.026 Uiso 1 1 calc R
C22 C 0.1688(2) 0.41874(12) 0.4412(2) 0.0217(5) Uani 1 1 d .
H22 H 0.1435 0.4120 0.3376 0.026 Uiso 1 1 calc R
C23 C 0.5226(2) 0.52611(14) 0.7370(3) 0.0297(5) Uani 1 1 d .
H23A H 0.5253 0.4780 0.6953 0.036 Uiso 1 1 calc R
H23B H 0.4652 0.5248 0.8010 0.036 Uiso 1 1 calc R
Cl1 Cl 0.46723(6) 0.58766(4) 0.59278(7) 0.0380(2) Uani 1 1 d .
Cl2 Cl 0.67312(6) 0.55041(4) 0.84234(8) 0.0410(2) Uani 1 1 d .
O1 O 0.47672(14) 0.60783(8) 1.05730(16) 0.0193(3) Uani 1 1 d .
H1A H 0.5484 0.6181 1.1090 0.029 Uiso 1 1 calc R
O2 O 0.67823(15) 0.68720(9) 1.14837(18) 0.0254(4) Uani 1 1 d .
O3 O 0.24050(15) 0.45110(8) 0.75089(17) 0.0201(3) Uani 1 1 d .
H3 H 0.2393 0.4121 0.7069 0.030 Uiso 1 1 calc R
O4 O 0.20720(16) 0.36699(9) 0.51935(19) 0.0274(4) Uani 1 1 d .

loop_
_atom_site_aniso_label
_atom_site_aniso_U_11
_atom_site_aniso_U_22
_atom_site_aniso_U_33
_atom_site_aniso_U_23
_atom_site_aniso_U_13
_atom_site_aniso_U_12
C1 0.0178(10) 0.0126(9) 0.0139(9) 0.0007(7) 0.0026(8) -0.0008(8)
C2 0.0190(10) 0.0121(9) 0.0151(9) -0.0009(7) 0.0065(8) -0.0012(8)
C3 0.0197(10) 0.0135(10) 0.0148(9) -0.0006(7) 0.0061(8) 0.0007(8)
C4 0.0195(10) 0.0164(10) 0.0196(10) -0.0012(8) 0.0074(8) -0.0018(8)
C5 0.0241(11) 0.0139(10) 0.0224(11) 0.0007(8) 0.0097(9) -0.0032(8)
C6 0.0246(11) 0.0150(10) 0.0181(10) 0.0030(8) 0.0073(8) 0.0001(8)
C7 0.0186(10) 0.0143(10) 0.0147(9) -0.0007(7) 0.0051(8) 0.0008(8)
C8 0.0191(10) 0.0131(10) 0.0162(10) 0.0016(7) 0.0029(8) 0.0016(8)
C9 0.0150(9) 0.0159(10) 0.0172(10) -0.0003(8) 0.0047(8) 0.0000(8)
C10 0.0140(10) 0.0171(10) 0.0148(10) 0.0005(8) 0.0031(8) -0.0011(8)
C11 0.0139(9) 0.0162(10) 0.0184(10) 0.0018(8) 0.0034(8) -0.0001(8)
C12 0.0183(10) 0.0173(10) 0.0197(10) -0.0019(8) 0.0060(8) -0.0011(8)
C13 0.0238(11) 0.0240(11) 0.0142(10) -0.0014(8) 0.0045(8) -0.0010(9)
C14 0.0220(11) 0.0194(11) 0.0162(10) 0.0031(8) 0.0044(8) 0.0026(8)
C15 0.0173(10) 0.0150(10) 0.0143(9) -0.0032(7) 0.0018(8) -0.0028(8)
C16 0.0225(11) 0.0189(10) 0.0148(9) -0.0020(8) 0.0037(8) -0.0040(8)
C17 0.0235(11) 0.0263(12) 0.0201(11) -0.0059(9) 0.0089(9) -0.0073(9)
C18 0.0185(10) 0.0223(11) 0.0247(11) -0.0087(9) 0.0054(9) -0.0020(9)
C19 0.0195(10) 0.0154(10) 0.0188(10) -0.0051(8) 0.0009(8) -0.0009(8)
C20 0.0189(10) 0.0138(10) 0.0147(9) -0.0030(7) 0.0028(8) -0.0024(8)
C21 0.0204(11) 0.0178(11) 0.0283(11) -0.0016(9) 0.0078(9) -0.0041(9)
C22 0.0229(11) 0.0214(11) 0.0214(11) -0.0044(9) 0.0067(9) -0.0015(9)
C23 0.0317(13) 0.0286(13) 0.0276(12) 0.0045(10) 0.0059(10) -0.0063(10)
Cl1 0.0384(4) 0.0420(4) 0.0340(4) 0.0125(3) 0.0105(3) 0.0042(3)
Cl2 0.0294(4) 0.0514(4) 0.0395(4) 0.0069(3) 0.0042(3) -0.0070(3)
O1 0.0177(7) 0.0169(7) 0.0203(7) 0.0042(6) -0.0004(6) -0.0020(6)
O2 0.0210(8) 0.0220(8) 0.0295(9) 0.0025(7) 0.0005(7) -0.0018(6)
O3 0.0257(8) 0.0121(7) 0.0203(7) 0.0009(6) 0.0021(6) 0.0022(6)
O4 0.0346(9) 0.0183(8) 0.0286(9) -0.0034(7) 0.0072(7) 0.0038(7)

loop_
_atom_type_symbol
_atom_type_description
_atom_type_scat_dispersion_real
_atom_type_scat_dispersion_imag
_atom_type_scat_source
C C 0.0033 0.0016 'International Tables Vol C Tables 4.2.6.8 and 6.1.1.4'
H H 0.0000 0.0000 'International Tables Vol C Tables 4.2.6.8 and 6.1.1.4'
O O 0.0106 0.0060 'International Tables Vol C Tables 4.2.6.8 and 6.1.1.4'
Cl Cl 0.1484 0.1585 'International Tables Vol C Tables 4.2.6.8 and 6.1.1.4'

loop_
_geom_angle_atom_site_label_1
_geom_angle_atom_site_label_2
_geom_angle_atom_site_label_3
_geom_angle
C15 C1 C2 105.65(16)
C15 C1 C10 104.56(16)
C2 C1 C10 105.24(16)
C15 C1 H1 113.5
C2 C1 H1 113.5
C10 C1 H1 113.5
C3 C2 C7 120.00(19)
C3 C2 C1 126.07(18)
C7 C2 C1 113.92(18)
O1 C3 C2 119.13(18)
O1 C3 C4 121.90(19)
C2 C3 C4 118.97(19)
C5 C4 C3 119.6(2)
C5 C4 C21 119.8(2)
C3 C4 C21 120.59(19)
C6 C5 C4 121.7(2)
C6 C5 H5 119.2
C4 C5 H5 119.2
C5 C6 C7 118.14(19)
C5 C6 H6 120.9
C7 C6 H6 120.9
C6 C7 C2 121.63(19)
C6 C7 C8 125.63(19)
C2 C7 C8 112.74(18)
C7 C8 C20 105.74(16)
C7 C8 C9 105.57(16)
C20 C8 C9 105.51(16)
C7 C8 H8 113.1
C20 C8 H8 113.1
C9 C8 H8 113.1
C14 C9 C10 121.58(19)
C14 C9 C8 125.89(19)
C10 C9 C8 112.53(17)
C11 C10 C9 120.25(18)
C11 C10 C1 125.59(18)
C9 C10 C1 114.15(18)
O3 C11 C10 118.96(18)
O3 C11 C12 122.26(19)
C10 C11 C12 118.78(19)
C13 C12 C11 119.84(19)
C13 C12 C22 119.68(19)
C11 C12 C22 120.47(19)
C14 C13 C12 121.37(19)
C14 C13 H13 119.3
C12 C13 H13 119.3
C13 C14 C9 118.2(2)
C13 C14 H14 120.9
C9 C14 H14 120.9
C16 C15 C20 120.5(2)
C16 C15 C1 126.06(19)
C20 C15 C1 113.35(18)
C15 C16 C17 119.2(2)
C15 C16 H16 120.4
C17 C16 H16 120.4
C16 C17 C18 120.3(2)
C16 C17 H17 119.9
C18 C17 H17 119.9
C17 C18 C19 120.5(2)
C17 C18 H18 119.8
C19 C18 H18 119.8
C20 C19 C18 119.2(2)
C20 C19 H19 120.4
C18 C19 H19 120.4
C19 C20 C15 120.29(19)
C19 C20 C8 126.56(19)
C15 C20 C8 113.12(18)
O2 C21 C4 124.0(2)
O2 C21 H21 118.0
C4 C21 H21 118.0
O4 C22 C12 123.8(2)
O4 C22 H22 118.1
C12 C22 H22 118.1
Cl1 C23 Cl2 110.36(14)
Cl1 C23 H23A 109.6
Cl2 C23 H23A 109.6
Cl1 C23 H23B 109.6
Cl2 C23 H23B 109.6
H23A C23 H23B 108.1
C3 O1 H1A 109.5
C11 O3 H3 109.5

loop_
_geom_bond_atom_site_label_1
_geom_bond_atom_site_label_2
_geom_bond_distance
C1 C15 1.522(3)
C1 C2 1.524(3)
C1 C10 1.527(3)
C1 H1 1.0000
C2 C3 1.387(3)
C2 C7 1.399(3)
C3 O1 1.355(2)
C3 C4 1.415(3)
C4 C5 1.400(3)
C4 C21 1.455(3)
C5 C6 1.380(3)
C5 H5 0.9500
C6 C7 1.393(3)
C6 H6 0.9500
C7 C8 1.524(3)
C8 C20 1.529(3)
C8 C9 1.530(3)
C8 H8 1.0000
C9 C14 1.393(3)
C9 C10 1.395(3)
C10 C11 1.388(3)
C11 O3 1.353(2)
C11 C12 1.414(3)
C12 C13 1.399(3)
C12 C22 1.455(3)
C13 C14 1.386(3)
C13 H13 0.9500
C14 H14 0.9500
C15 C16 1.388(3)
C15 C20 1.402(3)
C16 C17 1.395(3)
C16 H16 0.9500
C17 C18 1.395(3)
C17 H17 0.9500
C18 C19 1.396(3)
C18 H18 0.9500
C19 C20 1.387(3)
C19 H19 0.9500
C21 O2 1.229(3)
C21 H21 0.9500
C22 O4 1.226(3)
C22 H22 0.9500
C23 Cl1 1.765(3)
C23 Cl2 1.766(3)
C23 H23A 0.9900
C23 H23B 0.9900
O1 H1A 0.8400
O3 H3 0.8400

loop_
_geom_hbond_atom_site_label_D
_geom_hbond_atom_site_label_H
_geom_hbond_atom_site_label_A
_geom_hbond_distance_DH
_geom_hbond_distance_HA
_geom_hbond_distance_DA
_geom_hbond_angle_DHA
_geom_hbond_site_symmetry_A
O1 H1A O2 0.84 1.91 2.641(2) 145.6 .
O3 H3 O4 0.84 1.91 2.638(2) 145.1 .
O3 H3 O2 0.84 2.35 2.832(2) 117.0 3_667

loop_
_geom_torsion_atom_site_label_1
_geom_torsion_atom_site_label_2
_geom_torsion_atom_site_label_3
_geom_torsion_atom_site_label_4
_geom_torsion
C15 C1 C2 C3 124.6(2)
C10 C1 C2 C3 -125.1(2)
C15 C1 C2 C7 -55.4(2)
C10 C1 C2 C7 54.9(2)
C7 C2 C3 O1 -179.38(18)
C1 C2 C3 O1 0.7(3)
C7 C2 C3 C4 0.5(3)
C1 C2 C3 C4 -179.43(19)
O1 C3 C4 C5 178.77(19)
C2 C3 C4 C5 -1.1(3)
O1 C3 C4 C21 -2.9(3)
C2 C3 C4 C21 177.22(19)
C3 C4 C5 C6 0.8(3)
C21 C4 C5 C6 -177.5(2)
C4 C5 C6 C7 0.1(3)
C5 C6 C7 C2 -0.7(3)
C5 C6 C7 C8 179.7(2)
C3 C2 C7 C6 0.4(3)
C1 C2 C7 C6 -179.65(18)
C3 C2 C7 C8 -179.90(18)
C1 C2 C7 C8 0.0(2)
C6 C7 C8 C20 -124.9(2)
C2 C7 C8 C20 55.5(2)
C6 C7 C8 C9 123.6(2)
C2 C7 C8 C9 -56.0(2)
C7 C8 C9 C14 -123.7(2)
C20 C8 C9 C14 124.6(2)
C7 C8 C9 C10 56.6(2)
C20 C8 C9 C10 -55.1(2)
C14 C9 C10 C11 -1.1(3)
C8 C9 C10 C11 178.57(18)
C14 C9 C10 C1 179.27(19)
C8 C9 C10 C1 -1.1(2)
C15 C1 C10 C11 -122.9(2)
C2 C1 C10 C11 126.0(2)
C15 C1 C10 C9 56.7(2)
C2 C1 C10 C9 -54.4(2)
C9 C10 C11 O3 -179.34(18)
C1 C10 C11 O3 0.3(3)
C9 C10 C11 C12 1.0(3)
C1 C10 C11 C12 -179.39(19)
O3 C11 C12 C13 179.71(19)
C10 C11 C12 C13 -0.7(3)
O3 C11 C12 C22 0.1(3)
C10 C11 C12 C22 179.76(19)
C11 C12 C13 C14 0.3(3)
C22 C12 C13 C14 179.9(2)
C12 C13 C14 C9 -0.4(3)
C10 C9 C14 C13 0.8(3)
C8 C9 C14 C13 -178.9(2)
C2 C1 C15 C16 -127.8(2)
C10 C1 C15 C16 121.4(2)
C2 C1 C15 C20 54.8(2)
C10 C1 C15 C20 -56.0(2)
C20 C15 C16 C17 -1.0(3)
C1 C15 C16 C17 -178.20(19)
C15 C16 C17 C18 0.2(3)
C16 C17 C18 C19 0.3(3)
C17 C18 C19 C20 -0.2(3)
C18 C19 C20 C15 -0.6(3)
C18 C19 C20 C8 177.42(19)
C16 C15 C20 C19 1.1(3)
C1 C15 C20 C19 178.71(18)
C16 C15 C20 C8 -177.11(18)
C1 C15 C20 C8 0.5(2)
C7 C8 C20 C19 125.9(2)
C9 C8 C20 C19 -122.5(2)
C7 C8 C20 C15 -56.0(2)
C9 C8 C20 C15 55.6(2)
C5 C4 C21 O2 -178.8(2)
C3 C4 C21 O2 2.9(3)
C13 C12 C22 O4 -179.6(2)
C11 C12 C22 O4 0.0(3)
